data_1520930
loop_
_publ_author_name
'Cernak, J.'
'Lipkowski, J.'

_publ_section_title
;
 Two polymorphs of Cu (tn) Ni (C N)4 containing tetracyanonickellate
 anions with triple bridging function: preparation and crystallographic
 characterization
;
_journal_name_full
;
Monatshefte fuer Chemie und verwandte Teile anderer Wissenschaften (109,1978-)
;
_journal_page_first 1195
_journal_page_last 1206
_journal_volume 130
_journal_year 1999
_chemical_formula_sum 'C7 H10 Cu N6 Ni'
_chemical_name_systematic '(Cu (C3 H6 (N H2)2)) (Ni (C N)4)'
_space_group_IT_number 15
_symmetry_space_group_name_Hall '-I 2yc'
_symmetry_space_group_name_H-M 'I 1 2/c 1'
_cell_angle_alpha 90
_cell_angle_beta 91.72
_cell_angle_gamma 90
_cell_formula_units_Z 8
_cell_length_a 16.815
_cell_length_b 9.606
_cell_length_c 21.252
_cell_volume 3431.180
_citation_journal_id_ASTM MOCMB7
_cod_data_source_file Cernak_MOCMB7_1999_490.cif
_cod_data_source_block C7H10Cu1N6Ni1
_cod_original_cell_volume 3431.181
_cod_original_sg_symbol_Hall '-C 2yc (x,y,-x+z)'
_cod_original_formula_sum 'C7 H10 Cu1 N6 Ni1'
_cod_database_code 1520930

loop_
_symmetry_equiv_pos_as_xyz
x,y,z
-x,y,-z+1/2
-x,-y,-z
x,-y,z-1/2
x+1/2,y+1/2,z+1/2
-x+1/2,y+1/2,-z+1
-x+1/2,-y+1/2,-z+1/2
x+1/2,-y+1/2,z

loop_
_atom_site_label
_atom_site_type_symbol
_atom_site_fract_x
_atom_site_fract_y
_atom_site_fract_z
_atom_site_occupancy
_atom_site_U_iso_or_equiv
C12 C+3 0.3328 0.9564 0.493 0.55 0.0
N1 N-3 0.502 0.0546 0.3667 1 0.0
C6 C+2 0.2083 0.7449 0.3313 0.5 0.0
C11 C+3 0.5 0.0213 0.25 1 0.0
C10 C+3 0.1935 0.9598 0.5359 0.45 0.0
C8 C+2 0.6946 0.775 0.3571 0.5 0.0
N6 N-3 0.188 0.7439 0.381 0.5 0.0
Ni2 Ni+2 0.25 0.75 0.25 1 0.0
N5 N-3 0.4051 0.8388 0.3119 0.5 0.0
C7 C+2 0.5998 0.5768 0.3282 0.5 0.0
C9 C+3 0.6799 0.644 0.3188 0.5 0.0
N3 N-3 0.3967 0.426 0.299 1 0.0
C1 C+2 0.4826 0.155 0.3901 1 0.0
C5 C+2 0.3464 0.8068 0.2875 0.5 0.0
N7 N-3 0.5344 0.6674 0.3021 0.5 0.0
N9 N-3 0.1712 0.813 0.5248 0.5 0.0
Cu1 Cu+2 0.51962 0.855 0.34156 0.5 0.0
N8 N-3 0.6383 0.8891 0.3374 0.5 0.0
C2 C+2 0.4633 0.2479 0.5087 1 0.0
C3 C+2 0.4101 0.3791 0.3472 0.5 0.0
N2 N-3 0.5198 0.7815 0.4405 1 0.0
Ni1 Ni+2 0.43455 0.3082 0.4272 0.5 0.0
N4 N-3 0.3291 0.5289 0.4797 0.5 0.0
C4 C+2 0.3722 0.4472 0.4606 0.5 0.0
Cu2 Cu+2 0.26 0.6742 0.51387 0.5 0.0
